data_4073125
loop_
_publ_author_name
'Marr, Andrew C.'
'Nieuwenhuyzen, Mark'
'Pollock, Ciara L.'
'Saunders, Graham C.'

_publ_section_title
;
 Synthesis of Piano Stool Complexes Employing the
 Pentafluorophenyl-Substituted Diphosphine (C6F5)2PCH2P(C6F5)2and the
 Effect of Phosphine Modifiers on Hydrogen Transfer Catalysis
;
_journal_issue 10
_journal_name_full Organometallics
_journal_page_first 2659
_journal_paper_doi 10.1021/om070089i
_journal_volume 26
_journal_year 2007
_chemical_formula_sum 'C35 H17 B Cl F24 P2 Rh'
_chemical_formula_weight 1104.60
_chemical_name_systematic
; 
 ? 
;
_space_group_IT_number 33
_symmetry_cell_setting orthorhombic
_symmetry_space_group_name_Hall 'P 2c -2n'
_symmetry_space_group_name_H-M 'P n a 21'
_atom_sites_solution_hydrogens geom
_atom_sites_solution_primary direct
_atom_sites_solution_secondary difmap
_audit_creation_method SHELXL-97
_cell_angle_alpha 90.00
_cell_angle_beta 90.00
_cell_angle_gamma 90.00
_cell_formula_units_Z 4
_cell_length_a 17.933(3)
_cell_length_b 9.7034(16)
_cell_length_c 21.676(4)
_cell_measurement_reflns_used 5901
_cell_measurement_temperature 298(2)
_cell_measurement_theta_max 26.06
_cell_measurement_theta_min 2.46
_cell_volume 3771.9(11)
_computing_cell_refinement 'Bruker SMART'
_computing_data_collection 'Bruker SMART'
_computing_data_reduction 'Bruker SAINT'
_computing_molecular_graphics 'Bruker SHELXTL'
_computing_publication_material 'Bruker SHELXTL'
_computing_structure_refinement 'SHELXL-97 (Sheldrick, 1997)'
_computing_structure_solution 'SHELXS-97 (Sheldrick, 1990)'
_diffrn_ambient_temperature 298(2)
_diffrn_measured_fraction_theta_full 0.999
_diffrn_measured_fraction_theta_max 0.999
_diffrn_measurement_device_type 'CCD area detector'
_diffrn_measurement_method 'phi and omega scans'
_diffrn_radiation_monochromator graphite
_diffrn_radiation_source 'fine-focus sealed tube'
_diffrn_radiation_type MoK\a
_diffrn_radiation_wavelength 0.71073
_diffrn_reflns_av_R_equivalents 0.0353
_diffrn_reflns_av_sigmaI/netI 0.0307
_diffrn_reflns_limit_h_max 21
_diffrn_reflns_limit_h_min -21
_diffrn_reflns_limit_k_max 11
_diffrn_reflns_limit_k_min -11
_diffrn_reflns_limit_l_max 25
_diffrn_reflns_limit_l_min -25
_diffrn_reflns_number 31277
_diffrn_reflns_theta_full 24.99
_diffrn_reflns_theta_max 24.99
_diffrn_reflns_theta_min 2.56
_exptl_absorpt_coefficient_mu 0.758
_exptl_absorpt_correction_type empirical
_exptl_absorpt_process_details SADABS
_exptl_crystal_colour orange
_exptl_crystal_density_diffrn 1.945
_exptl_crystal_density_meas ?
_exptl_crystal_density_method 'not measured'
_exptl_crystal_description block
_exptl_crystal_F_000 2160
_exptl_crystal_size_max 0.40
_exptl_crystal_size_mid 0.22
_exptl_crystal_size_min 0.19
_refine_diff_density_max 1.845
_refine_diff_density_min -0.598
_refine_diff_density_rms 0.082
_refine_ls_abs_structure_details 'Flack H D (1983), Acta Cryst. A39, 876-881'
_refine_ls_abs_structure_Flack 0.00
_refine_ls_extinction_method none
_refine_ls_goodness_of_fit_ref 1.029
_refine_ls_hydrogen_treatment calc
_refine_ls_matrix_type full
_refine_ls_number_parameters 577
_refine_ls_number_reflns 6608
_refine_ls_number_restraints 151
_refine_ls_restrained_S_all 1.074
_refine_ls_R_factor_all 0.0626
_refine_ls_R_factor_gt 0.0499
_refine_ls_shift/su_max 1.705
_refine_ls_shift/su_mean 0.286
_refine_ls_structure_factor_coef Fsqd
_refine_ls_weighting_details 'calc w=1/[\s^2^(Fo^2^)+(0.0811P)^2^+6.8315P] where P=(Fo^2^+2Fc^2^)/3'
_refine_ls_weighting_scheme calc
_refine_ls_wR_factor_gt 0.1254
_refine_ls_wR_factor_ref 0.1387
_reflns_number_gt 5358
_reflns_number_total 6608
_reflns_threshold_expression >2sigma(I)
_cod_data_source_file om070089irom20070130_084334.cif
_cod_data_source_block cp02am
_cod_depositor_comments
;
The following automatic conversions were performed:

'_symmetry_cell_setting' value 'Orthorhombic' changed to
'orthorhombic' according to
/home/saulius/struct/CIF-dictionaries/cif_core.dic dictionary named
'cif_core.dic' version 2.4.1 from 2010-06-29.

Automatic conversion script
Id: cif_fix_values 1715 2011-07-08 13:25:40Z adriana 

The following automatic conversions were performed:

'_exptl_crystal_density_meas' value 'not_measured' was changed to '?'
- the value is perceived as not measured.

Automatic conversion script
Id: cif_fix_values 3008 2015-01-20 13:52:24Z robertas 
;
_cod_original_cell_volume 3771.8(11)
_cod_original_sg_symbol_H-M Pna2(1)
_cod_database_code 4073125

loop_
_symmetry_equiv_pos_as_xyz
'x, y, z'
'-x, -y, z+1/2'
'x+1/2, -y+1/2, z'
'-x+1/2, y+1/2, z+1/2'

loop_
_atom_site_label
_atom_site_type_symbol
_atom_site_fract_x
_atom_site_fract_y
_atom_site_fract_z
_atom_site_U_iso_or_equiv
_atom_site_adp_type
_atom_site_occupancy
_atom_site_symmetry_multiplicity
_atom_site_calc_flag
_atom_site_refinement_flags
Rh1 Rh 0.80241(2) 0.04907(4) 0.70073(11) 0.03243(15) Uani 1 1 d .
Cl1 Cl 0.77124(7) 0.28959(14) 0.7012(3) 0.0456(3) Uani 1 1 d .
C1 C 0.7171(8) -0.0649(14) 0.7519(7) 0.039(4) Uani 1 1 d .
C2 C 0.6833(3) -0.0121(6) 0.7011(12) 0.0420(13) Uani 1 1 d .
C3 C 0.7197(9) -0.0703(17) 0.6462(7) 0.046(4) Uani 1 1 d .
C4 C 0.7763(8) -0.1587(16) 0.6691(8) 0.044(4) Uani 1 1 d .
C5 C 0.7749(8) -0.1641(18) 0.7343(6) 0.041(4) Uani 1 1 d .
C6 C 0.6913(11) -0.0536(19) 0.8224(8) 0.062(7) Uani 1 1 d .
H6A H 0.6697 -0.1395 0.8351 0.093 Uiso 1 1 d R
H6B H 0.7336 -0.0332 0.8480 0.093 Uiso 1 1 d R
H6C H 0.6550 0.0185 0.8264 0.093 Uiso 1 1 d R
C7 C 0.6208(3) 0.0881(7) 0.7011(13) 0.0618(19) Uani 1 1 d .
H7A H 0.5750 0.0411 0.6922 0.093 Uiso 1 1 d R
H7B H 0.6173 0.1320 0.7407 0.093 Uiso 1 1 d R
H7C H 0.6299 0.1564 0.6699 0.093 Uiso 1 1 d R
C8 C 0.6874(10) -0.0554(15) 0.5869(8) 0.054(5) Uani 1 1 d .
H8A H 0.6437 -0.1122 0.5840 0.081 Uiso 1 1 d R
H8B H 0.6740 0.0390 0.5795 0.081 Uiso 1 1 d R
H8C H 0.7232 -0.0844 0.5567 0.081 Uiso 1 1 d R
C9 C 0.8185(10) -0.2598(19) 0.6258(8) 0.058(5) Uani 1 1 d .
H9A H 0.7937 -0.3475 0.6250 0.087 Uiso 1 1 d R
H9B H 0.8192 -0.2213 0.5850 0.087 Uiso 1 1 d R
H9C H 0.8687 -0.2718 0.6402 0.087 Uiso 1 1 d R
C10 C 0.8182(9) -0.2582(19) 0.7708(9) 0.058(5) Uani 1 1 d .
H10A H 0.8091 -0.3500 0.7561 0.088 Uiso 1 1 d R
H10B H 0.8702 -0.2370 0.7667 0.088 Uiso 1 1 d R
H10C H 0.8039 -0.2520 0.8134 0.088 Uiso 1 1 d R
P1 P 0.8987(2) 0.1342(4) 0.63645(14) 0.0319(9) Uani 1 1 d .
C11A C 0.8795(8) 0.2727(14) 0.5815(6) 0.033(4) Uani 1 1 d .
C12A C 0.8145(10) 0.2958(18) 0.5509(8) 0.049(4) Uani 1 1 d .
F12A F 0.7570(6) 0.2106(11) 0.5596(5) 0.063(3) Uani 1 1 d U
C13A C 0.8044(10) 0.406(2) 0.5106(8) 0.055(6) Uani 1 1 d .
F13A F 0.7401(7) 0.4185(14) 0.4806(5) 0.073(4) Uani 1 1 d U
C14A C 0.8616(11) 0.492(2) 0.4966(8) 0.054(5) Uani 1 1 d .
F14A F 0.8507(9) 0.5966(14) 0.4590(6) 0.085(4) Uani 1 1 d U
C15A C 0.9330(13) 0.478(2) 0.5279(9) 0.056(5) Uani 1 1 d .
F15A F 0.9855(9) 0.5560(11) 0.5138(6) 0.076(4) Uani 1 1 d U
C16A C 0.9380(10) 0.3680(18) 0.5649(7) 0.042(4) Uani 1 1 d U
F16A F 1.0064(5) 0.3464(10) 0.5903(5) 0.053(3) Uani 1 1 d U
C11B C 0.9631(8) 0.0347(15) 0.5907(6) 0.038(4) Uani 1 1 d .
C12B C 0.9343(10) -0.0322(16) 0.5389(7) 0.041(4) Uani 1 1 d .
F12B F 0.8625(6) -0.0189(11) 0.5264(5) 0.051(3) Uani 1 1 d U
C13B C 0.9764(14) -0.119(2) 0.5000(8) 0.058(5) Uani 1 1 d .
F13B F 0.9456(7) -0.1768(11) 0.4506(5) 0.069(3) Uani 1 1 d U
C14B C 1.0529(11) -0.1328(17) 0.5130(7) 0.046(4) Uani 1 1 d .
F14B F 1.0924(7) -0.2148(12) 0.4750(5) 0.071(3) Uani 1 1 d U
C15B C 1.0838(9) -0.0666(16) 0.5626(6) 0.044(4) Uani 1 1 d .
F15B F 1.1573(6) -0.0781(14) 0.5726(6) 0.074(3) Uani 1 1 d U
C16B C 1.0399(9) 0.0165(18) 0.5972(6) 0.050(5) Uani 1 1 d .
F16B F 1.0755(6) 0.0811(13) 0.6422(5) 0.066(3) Uani 1 1 d U
C12 C 0.9490(3) 0.2173(5) 0.7002(8) 0.0338(12) Uani 1 1 d .
H12A H 0.9427 0.3165 0.7000 0.041 Uiso 1 1 calc R
H12B H 1.0017 0.1947 0.6999 0.041 Uiso 1 1 calc R
P2 P 0.8993(2) 0.1351(4) 0.76561(14) 0.0319(9) Uani 1 1 d .
C21A C 0.9655(9) 0.0323(13) 0.8138(7) 0.037(4) Uani 1 1 d .
C22A C 1.0427(8) 0.0179(15) 0.8027(7) 0.040(4) Uani 1 1 d .
F22A F 1.0791(6) 0.0866(13) 0.7603(5) 0.060(3) Uani 1 1 d U
C23A C 1.0814(9) -0.0677(19) 0.8447(8) 0.059(6) Uani 1 1 d .
F23A F 1.1557(7) -0.0829(14) 0.8322(6) 0.075(3) Uani 1 1 d U
C24A C 1.0478(12) -0.1347(18) 0.8919(7) 0.058(5) Uani 1 1 d .
F24A F 1.0921(8) -0.2098(13) 0.9276(6) 0.082(4) Uani 1 1 d U
C25A C 0.9759(12) -0.1151(18) 0.9012(7) 0.044(4) Uani 1 1 d .
F25A F 0.9449(7) -0.1767(11) 0.9506(5) 0.072(3) Uani 1 1 d U
C26A C 0.9352(9) -0.0383(16) 0.8635(8) 0.042(4) Uani 1 1 d .
F26A F 0.8606(6) -0.0180(12) 0.8762(5) 0.058(3) Uani 1 1 d U
C21B C 0.8855(8) 0.2769(17) 0.8219(6) 0.037(4) Uani 1 1 d .
C22B C 0.9403(10) 0.3633(17) 0.8346(7) 0.040(4) Uani 1 1 d .
F22B F 1.0078(5) 0.3468(11) 0.8109(5) 0.055(3) Uani 1 1 d U
C23B C 0.9272(13) 0.4707(18) 0.8772(8) 0.047(5) Uani 1 1 d .
F23B F 0.9881(9) 0.5606(11) 0.8887(6) 0.077(4) Uani 1 1 d U
C24B C 0.8625(13) 0.4907(18) 0.9019(9) 0.054(6) Uani 1 1 d .
F24B F 0.8514(8) 0.5925(14) 0.9444(6) 0.090(4) Uani 1 1 d U
C25B C 0.8051(9) 0.3991(18) 0.8920(7) 0.047(4) Uani 1 1 d .
F25B F 0.7380(7) 0.4152(15) 0.9203(6) 0.074(4) Uani 1 1 d U
C26B C 0.8153(8) 0.2953(17) 0.8503(7) 0.037(4) Uani 1 1 d .
F26B F 0.7584(5) 0.2113(10) 0.8409(5) 0.055(3) Uani 1 1 d U
B1 B 1.0166(5) -0.2682(10) 0.7019(13) 0.065(3) Uani 1 1 d .
F11 F 1.0197(6) -0.3171(9) 0.6436(4) 0.107(3) Uani 1 1 d U
F12 F 1.0868(4) -0.2367(10) 0.7177(6) 0.149(4) Uani 1 1 d U
F13 F 0.9878(6) -0.3635(11) 0.7377(6) 0.154(4) Uani 1 1 d U
F14 F 0.9718(2) -0.1496(4) 0.6994(7) 0.0635(11) Uani 1 1 d U

loop_
_atom_site_aniso_label
_atom_site_aniso_U_11
_atom_site_aniso_U_22
_atom_site_aniso_U_33
_atom_site_aniso_U_23
_atom_site_aniso_U_13
_atom_site_aniso_U_12
Rh1 0.0302(2) 0.0370(2) 0.0301(2) 0.0010(7) 0.0001(7) -0.00039(16)
Cl1 0.0465(7) 0.0427(7) 0.0474(7) 0.001(3) 0.003(3) 0.0070(6)
C1 0.030(6) 0.035(7) 0.052(9) -0.010(6) 0.019(6) 0.000(5)
C2 0.035(3) 0.044(3) 0.046(3) -0.002(13) 0.011(12) -0.005(2)
C3 0.050(9) 0.058(9) 0.031(8) -0.020(6) 0.012(6) -0.026(7)
C4 0.030(8) 0.029(7) 0.071(10) -0.002(6) 0.012(6) -0.002(6)
C5 0.042(8) 0.054(9) 0.028(7) 0.012(6) 0.005(6) -0.010(7)
C6 0.072(12) 0.080(14) 0.033(7) 0.000(7) 0.026(7) -0.028(9)
C7 0.039(3) 0.064(4) 0.083(5) -0.018(15) -0.001(14) 0.006(3)
C8 0.049(8) 0.056(9) 0.056(10) -0.002(6) 0.002(6) -0.009(6)
C9 0.077(10) 0.043(9) 0.054(8) -0.005(7) 0.019(7) 0.013(8)
C10 0.052(9) 0.059(10) 0.064(10) 0.023(8) 0.005(7) -0.016(8)
P1 0.033(2) 0.038(2) 0.0252(19) 0.0012(19) 0.0002(17) 0.0022(19)
C11A 0.038(8) 0.031(7) 0.029(7) 0.001(6) 0.012(5) -0.002(6)
C12A 0.061(10) 0.051(10) 0.035(9) 0.010(8) 0.008(8) 0.011(9)
F12A 0.046(5) 0.079(6) 0.064(6) 0.012(5) -0.012(4) -0.021(5)
C13A 0.057(12) 0.071(12) 0.038(10) 0.000(9) -0.005(7) 0.039(9)
F13A 0.074(6) 0.090(6) 0.055(5) 0.013(5) -0.015(5) 0.015(6)
C14A 0.081(13) 0.049(11) 0.033(8) 0.019(8) -0.009(8) 0.002(10)
F14A 0.121(8) 0.059(6) 0.075(6) 0.028(5) -0.027(6) 0.000(6)
C15A 0.079(14) 0.049(10) 0.040(9) 0.008(8) 0.000(9) -0.006(9)
F15A 0.093(7) 0.063(6) 0.071(6) 0.019(5) -0.009(5) -0.040(5)
C16A 0.039(9) 0.057(10) 0.030(7) -0.006(7) -0.005(7) -0.007(8)
F16A 0.049(5) 0.059(5) 0.052(5) 0.012(4) -0.011(4) -0.017(4)
C11B 0.042(9) 0.049(9) 0.021(6) 0.011(6) -0.002(6) -0.008(7)
C12B 0.068(11) 0.031(8) 0.025(7) 0.005(6) 0.016(7) 0.005(7)
F12B 0.054(5) 0.059(5) 0.039(4) -0.005(4) -0.008(4) -0.002(4)
C13B 0.095(16) 0.045(10) 0.034(9) 0.005(7) 0.002(10) -0.004(11)
F13B 0.108(7) 0.056(5) 0.043(5) -0.030(4) 0.002(5) -0.020(5)
C14B 0.064(10) 0.032(9) 0.041(8) 0.011(7) 0.008(7) 0.020(8)
F14B 0.093(6) 0.062(6) 0.058(5) -0.007(4) 0.027(5) 0.025(5)
C15B 0.053(9) 0.050(9) 0.029(6) -0.003(6) -0.006(6) 0.008(7)
F15B 0.044(5) 0.098(6) 0.081(6) -0.006(5) 0.010(4) 0.035(5)
C16B 0.065(12) 0.065(10) 0.022(6) 0.000(7) 0.008(7) -0.007(9)
F16B 0.041(5) 0.091(6) 0.065(5) -0.024(5) -0.010(5) 0.012(5)
C12 0.036(2) 0.037(3) 0.028(3) -0.013(8) -0.003(8) -0.003(2)
P2 0.033(2) 0.036(2) 0.027(2) -0.0011(18) 0.0014(17) -0.0029(19)
C21A 0.044(9) 0.026(7) 0.040(8) 0.005(6) -0.016(7) 0.005(6)
C22A 0.032(8) 0.038(8) 0.049(9) 0.004(7) 0.003(7) 0.013(6)
F22A 0.041(4) 0.087(6) 0.054(5) 0.021(5) 0.004(4) 0.007(4)
C23A 0.047(8) 0.054(11) 0.077(13) -0.021(9) -0.035(8) 0.014(8)
F23A 0.062(6) 0.089(6) 0.073(6) 0.004(5) -0.017(5) 0.012(5)
C24A 0.091(12) 0.041(9) 0.042(8) 0.017(7) -0.029(8) -0.009(8)
F24A 0.112(7) 0.065(6) 0.067(6) 0.015(5) -0.033(6) 0.018(6)
C25A 0.079(13) 0.026(8) 0.027(8) 0.005(7) -0.008(8) -0.005(9)
F25A 0.112(7) 0.056(5) 0.048(5) -0.002(4) 0.000(5) -0.003(5)
C26A 0.037(8) 0.045(9) 0.044(9) -0.002(7) 0.011(7) -0.011(6)
F26A 0.057(6) 0.065(6) 0.051(5) 0.004(5) 0.011(4) -0.014(5)
C21B 0.044(8) 0.041(10) 0.027(7) 0.002(6) 0.008(6) 0.006(7)
C22B 0.058(10) 0.030(7) 0.030(7) -0.006(6) 0.000(6) 0.000(7)
F22B 0.048(5) 0.070(6) 0.048(5) -0.011(5) 0.003(4) -0.012(5)
C23B 0.071(13) 0.038(9) 0.032(7) 0.000(6) 0.002(8) -0.017(8)
F23B 0.101(7) 0.067(6) 0.063(6) -0.024(5) 0.003(5) -0.032(5)
C24B 0.082(17) 0.036(9) 0.045(10) 0.002(8) 0.004(11) 0.009(10)
F24B 0.125(8) 0.068(6) 0.076(6) -0.040(5) 0.026(6) -0.010(5)
C25B 0.067(12) 0.041(8) 0.033(8) 0.001(7) 0.012(7) -0.002(7)
F25B 0.066(6) 0.087(6) 0.069(6) -0.013(5) 0.028(5) 0.021(6)
C26B 0.029(8) 0.046(10) 0.035(8) 0.012(7) 0.009(6) -0.006(7)
F26B 0.048(5) 0.070(6) 0.048(5) -0.013(4) 0.011(4) 0.001(4)
B1 0.066(5) 0.074(5) 0.054(6) -0.008(14) 0.020(12) 0.019(4)
F11 0.163(7) 0.083(5) 0.074(4) -0.017(4) 0.009(5) 0.035(5)
F12 0.099(4) 0.160(6) 0.188(10) -0.058(6) -0.050(5) 0.057(4)
F13 0.157(7) 0.131(7) 0.174(8) 0.073(6) 0.078(6) 0.077(6)
F14 0.064(2) 0.068(2) 0.058(2) 0.004(6) 0.007(6) 0.0225(18)

loop_
_atom_type_symbol
_atom_type_description
_atom_type_scat_dispersion_real
_atom_type_scat_dispersion_imag
_atom_type_scat_source
C C 0.0033 0.0016 'International Tables Vol C Tables 4.2.6.8 and 6.1.1.4'
H H 0.0000 0.0000 'International Tables Vol C Tables 4.2.6.8 and 6.1.1.4'
B B 0.0013 0.0007 'International Tables Vol C Tables 4.2.6.8 and 6.1.1.4'
F F 0.0171 0.0103 'International Tables Vol C Tables 4.2.6.8 and 6.1.1.4'
P P 0.1023 0.0942 'International Tables Vol C Tables 4.2.6.8 and 6.1.1.4'
Rh Rh -1.1178 0.9187 'International Tables Vol C Tables 4.2.6.8 and 6.1.1.4'
Cl Cl 0.1484 0.1585 'International Tables Vol C Tables 4.2.6.8 and 6.1.1.4'

loop_
_geom_angle_atom_site_label_1
_geom_angle_atom_site_label_2
_geom_angle_atom_site_label_3
_geom_angle
C4 Rh1 C1 62.8(5)
C4 Rh1 C2 63.0(5)
C1 Rh1 C2 35.9(7)
C4 Rh1 C3 37.6(6)
C1 Rh1 C3 62.6(2)
C2 Rh1 C3 38.7(7)
C4 Rh1 C5 37.2(2)
C1 Rh1 C5 38.5(5)
C2 Rh1 C5 62.6(5)
C3 Rh1 C5 63.0(6)
C4 Rh1 P1 107.1(4)
C1 Rh1 P1 169.7(4)
C2 Rh1 P1 143.0(7)
C3 Rh1 P1 110.8(4)
C5 Rh1 P1 132.2(4)
C4 Rh1 P2 131.7(5)
C1 Rh1 P2 112.8(4)
C2 Rh1 P2 142.5(7)
C3 Rh1 P2 169.1(5)
C5 Rh1 P2 106.9(4)
P1 Rh1 P2 72.17(4)
C4 Rh1 Cl1 148.3(4)
C1 Rh1 Cl1 109.1(4)
C2 Rh1 Cl1 92.08(15)
C3 Rh1 Cl1 110.7(5)
C5 Rh1 Cl1 147.4(4)
P1 Rh1 Cl1 80.38(14)
P2 Rh1 Cl1 80.03(14)
C2 C1 C5 110.6(13)
C2 C1 C6 128.3(14)
C5 C1 C6 119.9(14)
C2 C1 Rh1 73.2(7)
C5 C1 Rh1 72.9(8)
C6 C1 Rh1 130.7(11)
C1 C2 C3 108.4(5)
C1 C2 C7 126(2)
C3 C2 C7 126(2)
C1 C2 Rh1 71.0(7)
C3 C2 Rh1 70.9(7)
C7 C2 Rh1 123.5(4)
C8 C3 C4 132.2(14)
C8 C3 C2 121.0(16)
C4 C3 C2 105.4(13)
C8 C3 Rh1 134.6(12)
C4 C3 Rh1 69.6(9)
C2 C3 Rh1 70.4(7)
C5 C4 C3 111.1(17)
C5 C4 C9 126.1(19)
C3 C4 C9 121.2(14)
C5 C4 Rh1 74.0(12)
C3 C4 Rh1 72.8(8)
C9 C4 Rh1 132.0(12)
C4 C5 C10 124.4(19)
C4 C5 C1 104.4(17)
C10 C5 C1 131.0(14)
C4 C5 Rh1 68.8(11)
C10 C5 Rh1 130.1(11)
C1 C5 Rh1 68.6(8)
C11B P1 C11A 99.0(6)
C11B P1 C12 109.5(5)
C11A P1 C12 105.1(6)
C11B P1 Rh1 127.2(5)
C11A P1 Rh1 120.2(5)
C12 P1 Rh1 93.9(4)
C12A C11A C16A 113.3(14)
C12A C11A P1 126.9(12)
C16A C11A P1 119.7(11)
F12A C12A C11A 119.3(15)
F12A C12A C13A 117.7(16)
C11A C12A C13A 122.9(17)
F13A C13A C14A 119.5(17)
F13A C13A C12A 119(2)
C14A C13A C12A 120.9(16)
F14A C14A C13A 120.0(16)
F14A C14A C15A 119.2(18)
C13A C14A C15A 120.5(15)
F15A C15A C16A 126(2)
F15A C15A C14A 119.7(17)
C16A C15A C14A 114.2(18)
C15A C16A F16A 115.2(17)
C15A C16A C11A 127.7(16)
F16A C16A C11A 117.1(14)
C16B C11B C12B 112.8(15)
C16B C11B P1 130.1(11)
C12B C11B P1 117.0(12)
F12B C12B C11B 118.7(14)
F12B C12B C13B 117.1(16)
C11B C12B C13B 124.2(18)
F13B C13B C12B 121(2)
F13B C13B C14B 121.8(18)
C12B C13B C14B 117.2(17)
F14B C14B C15B 122.9(16)
F14B C14B C13B 116.6(16)
C15B C14B C13B 120.5(16)
F15B C15B C16B 122.2(14)
F15B C15B C14B 119.0(14)
C16B C15B C14B 118.6(15)
F16B C16B C15B 114.2(15)
F16B C16B C11B 119.4(14)
C15B C16B C11B 126.4(15)
P1 C12 P2 98.7(2)
C12 P2 C21B 104.4(6)
C12 P2 C21A 110.6(6)
C21B P2 C21A 96.5(7)
C12 P2 Rh1 92.8(4)
C21B P2 Rh1 123.4(5)
C21A P2 Rh1 127.2(5)
C26A C21A C22A 117.9(14)
C26A C21A P2 116.7(12)
C22A C21A P2 125.4(12)
F22A C22A C23A 120.4(14)
F22A C22A C21A 123.9(13)
C23A C22A C21A 115.4(14)
C24A C23A F23A 122.0(15)
C24A C23A C22A 123.4(16)
F23A C23A C22A 114.5(17)
C25A C24A F24A 125.1(17)
C25A C24A C23A 118.7(15)
F24A C24A C23A 116.0(18)
C24A C25A C26A 121.7(16)
C24A C25A F25A 117.5(15)
C26A C25A F25A 120.8(18)
C25A C26A F26A 119.4(14)
C25A C26A C21A 122.8(16)
F26A C26A C21A 117.6(15)
C22B C21B C26B 119.5(15)
C22B C21B P2 120.5(11)
C26B C21B P2 119.9(12)
C21B C22B F22B 121.5(14)
C21B C22B C23B 118.7(15)
F22B C22B C23B 119.7(16)
C24B C23B C22B 122.1(18)
C24B C23B F23B 121.6(17)
C22B C23B F23B 116.1(18)
C23B C24B F24B 121.3(19)
C23B C24B C25B 120.5(17)
F24B C24B C25B 117.7(18)
F25B C25B C26B 120.1(16)
F25B C25B C24B 121.0(16)
C26B C25B C24B 118.7(16)
F26B C26B C25B 117.0(14)
F26B C26B C21B 122.9(15)
C25B C26B C21B 120.0(15)
F13 B1 F12 112.3(19)
F13 B1 F11 108.8(12)
F12 B1 F11 106.3(13)
F13 B1 F14 112.0(11)
F12 B1 F14 111.1(9)
F11 B1 F14 106.0(19)

loop_
_geom_bond_atom_site_label_1
_geom_bond_atom_site_label_2
_geom_bond_distance
Rh1 C4 2.181(16)
Rh1 C1 2.189(14)
Rh1 C2 2.216(5)
Rh1 C3 2.223(15)
Rh1 C5 2.248(16)
Rh1 P1 2.367(4)
Rh1 P2 2.386(4)
Rh1 Cl1 2.3998(14)
C1 C2 1.36(2)
C1 C5 1.46(2)
C1 C6 1.60(2)
C2 C3 1.47(2)
C2 C7 1.484(8)
C3 C8 1.42(2)
C3 C4 1.42(2)
C4 C5 1.414(9)
C4 C9 1.55(2)
C5 C10 1.44(2)
P1 C11B 1.803(16)
P1 C11A 1.828(14)
P1 C12 1.837(14)
C11A C12A 1.36(2)
C11A C16A 1.45(2)
C12A F12A 1.335(19)
C12A C13A 1.39(3)
C13A F13A 1.330(19)
C13A C14A 1.35(3)
C14A F14A 1.32(2)
C14A C15A 1.46(3)
C15A F15A 1.25(2)
C15A C16A 1.34(2)
C16A F16A 1.360(18)
C11B C16B 1.40(2)
C11B C12B 1.40(2)
C12B F12B 1.323(19)
C12B C13B 1.41(3)
C13B F13B 1.33(2)
C13B C14B 1.41(3)
C14B F14B 1.346(19)
C14B C15B 1.37(2)
C15B F15B 1.340(19)
C15B C16B 1.35(2)
C16B F16B 1.324(18)
C12 P2 1.854(15)
P2 C21B 1.856(16)
P2 C21A 1.869(14)
C21A C26A 1.39(2)
C21A C22A 1.412(19)
C22A F22A 1.309(17)
C22A C23A 1.41(2)
C23A C24A 1.35(3)
C23A F23A 1.37(2)
C24A C25A 1.32(3)
C24A F24A 1.33(2)
C25A C26A 1.32(2)
C25A F25A 1.35(2)
C26A F26A 1.380(18)
C21B C22B 1.32(2)
C21B C26B 1.413(18)
C22B F22B 1.325(17)
C22B C23B 1.41(2)
C23B C24B 1.29(3)
C23B F23B 1.42(2)
C24B F24B 1.36(2)
C24B C25B 1.38(3)
C25B F25B 1.361(18)
C25B C26B 1.37(2)
C26B F26B 1.321(17)
B1 F13 1.31(2)
B1 F12 1.341(15)
B1 F11 1.35(3)
B1 F14 1.405(10)

loop_
_geom_torsion_atom_site_label_1
_geom_torsion_atom_site_label_2
_geom_torsion_atom_site_label_3
_geom_torsion_atom_site_label_4
_geom_torsion
C4 Rh1 C1 C2 -80.9(9)
C3 Rh1 C1 C2 -38.3(8)
C5 Rh1 C1 C2 -118.5(12)
P1 Rh1 C1 C2 -91(3)
P2 Rh1 C1 C2 152.6(7)
Cl1 Rh1 C1 C2 65.7(8)
C4 Rh1 C1 C5 37.7(8)
C2 Rh1 C1 C5 118.5(12)
C3 Rh1 C1 C5 80.2(10)
P1 Rh1 C1 C5 28(3)
P2 Rh1 C1 C5 -88.9(8)
Cl1 Rh1 C1 C5 -175.8(7)
C4 Rh1 C1 C6 152.7(16)
C2 Rh1 C1 C6 -126.4(18)
C3 Rh1 C1 C6 -164.8(19)
C5 Rh1 C1 C6 115.0(18)
P1 Rh1 C1 C6 143.0(18)
P2 Rh1 C1 C6 26.2(15)
Cl1 Rh1 C1 C6 -60.8(15)
C5 C1 C2 C3 -2.4(9)
C6 C1 C2 C3 -169.7(17)
Rh1 C1 C2 C3 61.4(5)
C5 C1 C2 C7 178.1(9)
C6 C1 C2 C7 10.9(19)
Rh1 C1 C2 C7 -118.1(7)
C5 C1 C2 Rh1 -63.8(10)
C6 C1 C2 Rh1 128.9(15)
C4 Rh1 C2 C1 80.1(8)
C3 Rh1 C2 C1 118.2(5)
C5 Rh1 C2 C1 38.0(7)
P1 Rh1 C2 C1 162.8(7)
P2 Rh1 C2 C1 -44.2(8)
Cl1 Rh1 C2 C1 -120.5(8)
C4 Rh1 C2 C3 -38.1(9)
C1 Rh1 C2 C3 -118.2(5)
C5 Rh1 C2 C3 -80.1(9)
P1 Rh1 C2 C3 44.6(9)
P2 Rh1 C2 C3 -162.4(8)
Cl1 Rh1 C2 C3 121.4(9)
C4 Rh1 C2 C7 -159(2)
C1 Rh1 C2 C7 121(3)
C3 Rh1 C2 C7 -121(3)
C5 Rh1 C2 C7 159(2)
P1 Rh1 C2 C7 -76(2)
P2 Rh1 C2 C7 77(2)
Cl1 Rh1 C2 C7 0(2)
C1 C2 C3 C8 167.6(17)
C7 C2 C3 C8 -12.9(18)
Rh1 C2 C3 C8 -131.0(15)
C1 C2 C3 C4 -0.2(9)
C7 C2 C3 C4 179.3(9)
Rh1 C2 C3 C4 61.2(10)
C1 C2 C3 Rh1 -61.4(6)
C7 C2 C3 Rh1 118.1(7)
C4 Rh1 C3 C8 -130(2)
C1 Rh1 C3 C8 150(2)
C2 Rh1 C3 C8 115(2)
C5 Rh1 C3 C8 -166.3(19)
P1 Rh1 C3 C8 -38.5(19)
P2 Rh1 C3 C8 -142.4(17)
Cl1 Rh1 C3 C8 48.8(18)
C1 Rh1 C3 C4 -80.1(10)
C2 Rh1 C3 C4 -115.6(13)
C5 Rh1 C3 C4 -36.5(8)
P1 Rh1 C3 C4 91.3(9)
P2 Rh1 C3 C4 -13(3)
Cl1 Rh1 C3 C4 178.5(8)
C4 Rh1 C3 C2 115.6(13)
C1 Rh1 C3 C2 35.6(7)
C5 Rh1 C3 C2 79.1(9)
P1 Rh1 C3 C2 -153.1(7)
P2 Rh1 C3 C2 103(2)
Cl1 Rh1 C3 C2 -65.8(9)
C8 C3 C4 C5 -163.0(18)
C2 C3 C4 C5 3(2)
Rh1 C3 C4 C5 64.6(15)
C8 C3 C4 C9 3(3)
C2 C3 C4 C9 169.1(13)
Rh1 C3 C4 C9 -129.1(15)
C8 C3 C4 Rh1 132.4(19)
C2 C3 C4 Rh1 -61.8(8)
C1 Rh1 C4 C5 -39.0(11)
C2 Rh1 C4 C5 -79.5(13)
C3 Rh1 C4 C5 -118.7(16)
P1 Rh1 C4 C5 139.2(11)
P2 Rh1 C4 C5 58.1(14)
Cl1 Rh1 C4 C5 -121.3(11)
C1 Rh1 C4 C3 79.7(7)
C2 Rh1 C4 C3 39.2(10)
C5 Rh1 C4 C3 118.7(16)
P1 Rh1 C4 C3 -102.1(8)
P2 Rh1 C4 C3 176.8(6)
Cl1 Rh1 C4 C3 -2.6(14)
C1 Rh1 C4 C9 -163.4(18)
C2 Rh1 C4 C9 156.1(18)
C3 Rh1 C4 C9 116.9(19)
C5 Rh1 C4 C9 -124(2)
P1 Rh1 C4 C9 14.8(17)
P2 Rh1 C4 C9 -66.3(17)
Cl1 Rh1 C4 C9 114.3(14)
C3 C4 C5 C10 171.2(12)
C9 C4 C5 C10 6(3)
Rh1 C4 C5 C10 -124.9(17)
C3 C4 C5 C1 -4(2)
C9 C4 C5 C1 -169.6(13)
Rh1 C4 C5 C1 59.7(11)
C3 C4 C5 Rh1 -63.9(12)
C9 C4 C5 Rh1 130.7(19)
C2 C1 C5 C4 4.1(19)
C6 C1 C5 C4 172.5(15)
Rh1 C1 C5 C4 -59.9(13)
C2 C1 C5 C10 -170.9(15)
C6 C1 C5 C10 -2(2)
Rh1 C1 C5 C10 125.2(18)
C2 C1 C5 Rh1 63.9(9)
C6 C1 C5 Rh1 -127.6(13)
C1 Rh1 C5 C4 116.1(16)
C2 Rh1 C5 C4 80.6(13)
C3 Rh1 C5 C4 36.9(11)
P1 Rh1 C5 C4 -57.5(14)
P2 Rh1 C5 C4 -138.5(11)
Cl1 Rh1 C5 C4 123.4(10)
C4 Rh1 C5 C10 118(2)
C1 Rh1 C5 C10 -126.2(18)
C2 Rh1 C5 C10 -161.7(17)
C3 Rh1 C5 C10 154.6(17)
P1 Rh1 C5 C10 60.3(16)
P2 Rh1 C5 C10 -20.8(15)
Cl1 Rh1 C5 C10 -118.9(14)
C4 Rh1 C5 C1 -116.1(16)
C2 Rh1 C5 C1 -35.4(10)
C3 Rh1 C5 C1 -79.1(7)
P1 Rh1 C5 C1 -173.5(7)
P2 Rh1 C5 C1 105.5(8)
Cl1 Rh1 C5 C1 7.4(13)
C4 Rh1 P1 C11B -21.6(7)
C1 Rh1 P1 C11B -13(3)
C2 Rh1 P1 C11B -89.2(7)
C3 Rh1 P1 C11B -61.2(8)
C5 Rh1 P1 C11B 10.6(8)
P2 Rh1 P1 C11B 107.6(6)
Cl1 Rh1 P1 C11B -169.8(6)
C4 Rh1 P1 C11A 110.3(7)
C1 Rh1 P1 C11A 119(2)
C2 Rh1 P1 C11A 42.6(7)
C3 Rh1 P1 C11A 70.6(8)
C5 Rh1 P1 C11A 142.5(7)
P2 Rh1 P1 C11A -120.5(6)
Cl1 Rh1 P1 C11A -37.9(6)
C4 Rh1 P1 C12 -139.7(5)
C1 Rh1 P1 C12 -131(2)
C2 Rh1 P1 C12 152.6(4)
C3 Rh1 P1 C12 -179.4(6)
C5 Rh1 P1 C12 -107.5(6)
P2 Rh1 P1 C12 -10.5(2)
Cl1 Rh1 P1 C12 72.0(3)
C11B P1 C11A C12A 110.4(14)
C12 P1 C11A C12A -136.5(13)
Rh1 P1 C11A C12A -32.7(15)
C11B P1 C11A C16A -66.8(13)
C12 P1 C11A C16A 46.3(12)
Rh1 P1 C11A C16A 150.1(10)
C16A C11A C12A F12A 176.6(14)
P1 C11A C12A F12A -1(2)
C16A C11A C12A C13A -4(2)
P1 C11A C12A C13A 178.6(13)
F12A C12A C13A F13A -3(2)
C11A C12A C13A F13A 177.4(15)
F12A C12A C13A C14A -175.9(17)
C11A C12A C13A C14A 5(3)
F13A C13A C14A F14A 8(3)
C12A C13A C14A F14A -179.2(18)
F13A C13A C14A C15A -178.7(18)
C12A C13A C14A C15A -6(3)
F14A C14A C15A F15A -8(3)
C13A C14A C15A F15A 178.8(19)
F14A C14A C15A C16A -180.0(17)
C13A C14A C15A C16A 7(3)
F15A C15A C16A F16A 3(3)
C14A C15A C16A F16A 174.4(15)
F15A C15A C16A C11A -178.3(19)
C14A C15A C16A C11A -7(3)
C12A C11A C16A C15A 6(3)
P1 C11A C16A C15A -176.8(16)
C12A C11A C16A F16A -175.7(13)
P1 C11A C16A F16A 1.9(19)
C11A P1 C11B C16B 108.9(15)
C12 P1 C11B C16B -0.7(17)
Rh1 P1 C11B C16B -111.8(15)
C11A P1 C11B C12B -68.5(12)
C12 P1 C11B C12B -178.1(11)
Rh1 P1 C11B C12B 70.8(12)
C16B C11B C12B F12B -177.7(13)
P1 C11B C12B F12B 0.1(18)
C16B C11B C12B C13B 5(2)
P1 C11B C12B C13B -177.0(13)
F12B C12B C13B F13B 5(2)
C11B C12B C13B F13B -178.4(15)
F12B C12B C13B C14B 179.7(14)
C11B C12B C13B C14B -3(3)
F13B C13B C14B F14B -4(3)
C12B C13B C14B F14B -179.3(13)
F13B C13B C14B C15B 176.8(16)
C12B C13B C14B C15B 2(3)
F14B C14B C15B F15B 3(2)
C13B C14B C15B F15B -177.8(16)
F14B C14B C15B C16B 178.4(15)
C13B C14B C15B C16B -3(2)
F15B C15B C16B F16B -2(2)
C14B C15B C16B F16B -176.8(14)
F15B C15B C16B C11B -179.6(15)
C14B C15B C16B C11B 5(3)
C12B C11B C16B F16B 175.9(13)
P1 C11B C16B F16B -2(2)
C12B C11B C16B C15B -6(2)
P1 C11B C16B C15B 176.1(13)
C11B P1 C12 P2 -118.8(5)
C11A P1 C12 P2 135.8(5)
Rh1 P1 C12 P2 13.1(2)
P1 C12 P2 C21B -138.5(6)
P1 C12 P2 C21A 118.7(6)
P1 C12 P2 Rh1 -13.0(2)
C4 Rh1 P2 C12 107.7(6)
C1 Rh1 P2 C12 -179.2(4)
C2 Rh1 P2 C12 -152.9(4)
C3 Rh1 P2 C12 118(2)
C5 Rh1 P2 C12 140.2(5)
P1 Rh1 P2 C12 10.42(17)
Cl1 Rh1 P2 C12 -72.6(2)
C4 Rh1 P2 C21B -142.9(8)
C1 Rh1 P2 C21B -69.9(7)
C2 Rh1 P2 C21B -43.6(7)
C3 Rh1 P2 C21B -133(2)
C5 Rh1 P2 C21B -110.5(7)
P1 Rh1 P2 C21B 119.7(6)
Cl1 Rh1 P2 C21B 36.7(6)
C4 Rh1 P2 C21A -10.9(9)
C1 Rh1 P2 C21A 62.2(8)
C2 Rh1 P2 C21A 88.5(8)
C3 Rh1 P2 C21A -1(2)
C5 Rh1 P2 C21A 21.5(8)
P1 Rh1 P2 C21A -108.2(7)
Cl1 Rh1 P2 C21A 168.8(7)
C12 P2 C21A C26A -178.2(11)
C21B P2 C21A C26A 73.8(12)
Rh1 P2 C21A C26A -67.6(13)
C12 P2 C21A C22A 0.0(15)
C21B P2 C21A C22A -108.0(14)
Rh1 P2 C21A C22A 110.6(13)
C26A C21A C22A F22A -174.7(14)
P2 C21A C22A F22A 7(2)
C26A C21A C22A C23A -1(2)
P2 C21A C22A C23A -178.7(11)
F22A C22A C23A C24A 175.7(16)
C21A C22A C23A C24A 1(3)
F22A C22A C23A F23A -7(2)
C21A C22A C23A F23A 178.5(14)
F23A C23A C24A C25A -179.9(16)
C22A C23A C24A C25A -3(3)
F23A C23A C24A F24A 4(3)
C22A C23A C24A F24A -179.3(15)
F24A C24A C25A C26A 179.9(16)
C23A C24A C25A C26A 4(3)
F24A C24A C25A F25A 0(3)
C23A C24A C25A F25A -176.3(15)
C24A C25A C26A F26A -178.2(15)
F25A C25A C26A F26A 2(2)
C24A C25A C26A C21A -3(3)
F25A C25A C26A C21A 176.9(15)
C22A C21A C26A C25A 2(2)
P2 C21A C26A C25A 179.9(13)
C22A C21A C26A F26A 176.5(13)
P2 C21A C26A F26A -5.2(18)
C12 P2 C21B C22B -44.3(14)
C21A P2 C21B C22B 69.0(14)
Rh1 P2 C21B C22B -147.6(11)
C12 P2 C21B C26B 133.9(12)
C21A P2 C21B C26B -112.9(13)
Rh1 P2 C21B C26B 30.6(14)
C26B C21B C22B F22B 177.4(13)
P2 C21B C22B F22B -4(2)
C26B C21B C22B C23B 1(2)
P2 C21B C22B C23B 179.2(13)
C21B C22B C23B C24B -3(3)
F22B C22B C23B C24B -179.6(17)
C21B C22B C23B F23B -179.8(15)
F22B C22B C23B F23B 4(2)
C22B C23B C24B F24B 178.0(16)
F23B C23B C24B F24B -6(3)
C22B C23B C24B C25B 6(3)
F23B C23B C24B C25B -177.4(16)
C23B C24B C25B F25B 176.6(18)
F24B C24B C25B F25B 4(3)
C23B C24B C25B C26B -7(3)
F24B C24B C25B C26B -179.2(16)
F25B C25B C26B F26B -2(2)
C24B C25B C26B F26B -178.5(15)
F25B C25B C26B C21B -178.5(14)
C24B C25B C26B C21B 5(2)
C22B C21B C26B F26B -178.5(14)
P2 C21B C26B F26B 3(2)
C22B C21B C26B C25B -2(2)
P2 C21B C26B C25B 179.6(12)
